data_4102790
loop_
_publ_author_name
'Ariela W. Kaspi'
'Israel Goldberg'
'Arkadi Vigalok'

_publ_section_title
;
 Reagent-Dependent Formation of C-C and C-F Bonds in Pt Complexes: An
 Unexpected Twist in the Electrophilic Fluorination Chemistry
;
_journal_name_full 'Journal of the American Chemical Society'
_journal_page_first 10626
_journal_page_last 10627
_journal_paper_doi 10.1021/ja101436w
_journal_volume 132
_journal_year 2010
_chemical_formula_moiety 'C54 H72 Cl2 P2 Pt2'
_chemical_formula_sum 'C54 H72 Cl2 P2 Pt2'
_chemical_formula_weight 1244.14
_chemical_name_systematic
; 
 ? 
;
_space_group_IT_number 88
_symmetry_cell_setting tetragonal
_symmetry_space_group_name_Hall '-I 4ad'
_symmetry_space_group_name_H-M 'I 41/a :2'
_atom_sites_solution_hydrogens geom
_atom_sites_solution_primary direct
_atom_sites_solution_secondary difmap
_audit_creation_method SHELXL-97
_cell_angle_alpha 90.00
_cell_angle_beta 90.00
_cell_angle_gamma 90.00
_cell_formula_units_Z 16
_cell_length_a 36.0527(4)
_cell_length_b 36.0527(4)
_cell_length_c 20.7440(4)
_cell_measurement_reflns_used 12326
_cell_measurement_temperature 110(2)
_cell_measurement_theta_max 27.89
_cell_measurement_theta_min 2.53
_cell_volume 26963.0(7)
_computing_cell_refinement Denzo
_computing_data_collection 'Collect, Nonius B.V.'
_computing_data_reduction 'Denzo & Scalepack'
_computing_structure_refinement 'SHELXL-97 (Sheldrick, 1997)'
_computing_structure_solution DIRDIF-96
_diffrn_ambient_temperature 110(2)
_diffrn_detector_area_resol_mean 12.8
_diffrn_measured_fraction_theta_full 0.972
_diffrn_measured_fraction_theta_max 0.972
_diffrn_measurement_device_type 'Nonius KappaCCD'
_diffrn_measurement_method '1 deg. \f and \w scans'
_diffrn_radiation_monochromator graphite
_diffrn_radiation_source 'fine-focus sealed tube'
_diffrn_radiation_type MoK\a
_diffrn_radiation_wavelength 0.71073
_diffrn_reflns_av_R_equivalents 0.0500
_diffrn_reflns_av_sigmaI/netI 0.0803
_diffrn_reflns_limit_h_max 47
_diffrn_reflns_limit_h_min 0
_diffrn_reflns_limit_k_max 33
_diffrn_reflns_limit_k_min -33
_diffrn_reflns_limit_l_max 26
_diffrn_reflns_limit_l_min 0
_diffrn_reflns_number 50387
_diffrn_reflns_theta_full 27.89
_diffrn_reflns_theta_max 27.89
_diffrn_reflns_theta_min 2.53
_diffrn_standards_number 0
_exptl_absorpt_coefficient_mu 4.299
_exptl_absorpt_correction_T_max 0.4802
_exptl_absorpt_correction_T_min 0.3146
_exptl_absorpt_correction_type multi-scan
_exptl_absorpt_process_details 'Blessing, 1995'
_exptl_crystal_colour colorless
_exptl_crystal_density_diffrn 1.226
_exptl_crystal_density_method 'not measured'
_exptl_crystal_description prism
_exptl_crystal_F_000 9856
_exptl_crystal_size_max 0.35
_exptl_crystal_size_mid 0.30
_exptl_crystal_size_min 0.20
_platon_squeeze_details
;
;
_refine_diff_density_max 1.206
_refine_diff_density_min -0.984
_refine_diff_density_rms 0.143
_refine_ls_extinction_method none
_refine_ls_goodness_of_fit_ref 0.936
_refine_ls_hydrogen_treatment constr
_refine_ls_matrix_type full
_refine_ls_number_parameters 542
_refine_ls_number_reflns 15659
_refine_ls_number_restraints 0
_refine_ls_restrained_S_all 0.936
_refine_ls_R_factor_all 0.0657
_refine_ls_R_factor_gt 0.0409
_refine_ls_shift/su_max 0.000
_refine_ls_shift/su_mean 0.000
_refine_ls_structure_factor_coef Fsqd
_refine_ls_weighting_details 'calc w=1/[\s^2^(Fo^2^)+(0.0529P)^2^+0.0000P] where P=(Fo^2^+2Fc^2^)/3'
_refine_ls_weighting_scheme calc
_refine_ls_wR_factor_gt 0.0963
_refine_ls_wR_factor_ref 0.1014
_reflns_number_gt 10195
_reflns_number_total 15659
_reflns_threshold_expression >2sigma(I)
_cod_data_source_file ja101436w_si_003.cif
_cod_data_source_block ar42sq
_cod_original_sg_symbol_H-M 'I 41/a'
_cod_database_code 4102790

loop_
_symmetry_equiv_pos_as_xyz
'x, y, z'
'-x, -y+1/2, z'
'-y+3/4, x+1/4, z+1/4'
'y+1/4, -x+1/4, z+1/4'
'x+1/2, y+1/2, z+1/2'
'-x+1/2, -y+1, z+1/2'
'-y+5/4, x+3/4, z+3/4'
'y+3/4, -x+3/4, z+3/4'
'-x, -y, -z'
'x, y-1/2, -z'
'y-3/4, -x-1/4, -z-1/4'
'-y-1/4, x-1/4, -z-1/4'
'-x+1/2, -y+1/2, -z+1/2'
'x+1/2, y, -z+1/2'
'y-1/4, -x+1/4, -z+1/4'
'-y+1/4, x+1/4, -z+1/4'

loop_
_atom_site_label
_atom_site_type_symbol
_atom_site_fract_x
_atom_site_fract_y
_atom_site_fract_z
_atom_site_U_iso_or_equiv
_atom_site_adp_type
_atom_site_occupancy
_atom_site_symmetry_multiplicity
_atom_site_calc_flag
_atom_site_refinement_flags
Pt1 Pt 0.181463(5) 0.080007(5) 0.053610(11) 0.02510(7) Uani 1 1 d .
Pt2 Pt 0.132964(5) 0.148692(5) 0.096327(11) 0.02543(7) Uani 1 1 d .
Cl3 Cl 0.18220(3) 0.14454(3) 0.01624(7) 0.0280(3) Uani 1 1 d .
Cl4 Cl 0.17739(3) 0.11188(3) 0.15676(7) 0.0277(3) Uani 1 1 d .
P5 P 0.18409(3) 0.05116(3) -0.04046(8) 0.0263(3) Uani 1 1 d .
P6 P 0.08852(3) 0.15104(3) 0.16943(8) 0.0292(4) Uani 1 1 d .
C7 C 0.17830(12) 0.02831(13) 0.0901(3) 0.0247(12) Uani 1 1 d .
C8 C 0.17005(12) 0.02183(14) 0.1552(3) 0.0316(14) Uani 1 1 d .
H8 H 0.1657 0.0424 0.1828 0.038 Uiso 1 1 calc R
C9 C 0.16810(13) -0.01408(14) 0.1806(3) 0.0350(14) Uani 1 1 d .
H9 H 0.1626 -0.0178 0.2249 0.042 Uiso 1 1 calc R
C10 C 0.17429(15) -0.04437(16) 0.1404(3) 0.0393(15) Uani 1 1 d .
H10 H 0.1735 -0.0688 0.1572 0.047 Uiso 1 1 calc R
C11 C 0.18138(14) -0.03879(14) 0.0776(3) 0.0386(16) Uani 1 1 d .
H11 H 0.1851 -0.0597 0.0505 0.046 Uiso 1 1 calc R
C12 C 0.18349(12) -0.00298(13) 0.0503(3) 0.0291(13) Uani 1 1 d .
C13 C 0.19250(13) 0.00249(13) -0.0198(3) 0.0306(14) Uani 1 1 d .
H13A H 0.1767 -0.0138 -0.0466 0.037 Uiso 1 1 calc R
H13B H 0.2188 -0.0039 -0.0280 0.037 Uiso 1 1 calc R
C14 C 0.22408(13) 0.06326(14) -0.0936(3) 0.0314(14) Uani 1 1 d .
C15 C 0.21882(14) 0.10002(14) -0.1297(3) 0.0343(14) Uani 1 1 d .
H15A H 0.2136 0.1200 -0.0983 0.041 Uiso 1 1 calc R
H15B H 0.1972 0.0980 -0.1590 0.041 Uiso 1 1 calc R
C16 C 0.25360(16) 0.11004(17) -0.1690(3) 0.0452(16) Uani 1 1 d .
H16 H 0.2496 0.1340 -0.1923 0.054 Uiso 1 1 calc R
C17 C 0.26151(16) 0.07931(17) -0.2173(3) 0.0480(17) Uani 1 1 d .
H17A H 0.2839 0.0856 -0.2427 0.058 Uiso 1 1 calc R
H17B H 0.2404 0.0769 -0.2475 0.058 Uiso 1 1 calc R
C18 C 0.26767(14) 0.04202(16) -0.1815(3) 0.0429(16) Uani 1 1 d .
H18 H 0.2729 0.0220 -0.2137 0.052 Uiso 1 1 calc R
C19 C 0.30164(16) 0.04625(18) -0.1357(3) 0.0498(18) Uani 1 1 d .
H19A H 0.3059 0.0228 -0.1119 0.060 Uiso 1 1 calc R
H19B H 0.3242 0.0520 -0.1610 0.060 Uiso 1 1 calc R
C20 C 0.29346(15) 0.07765(18) -0.0886(3) 0.0473(17) Uani 1 1 d .
H20 H 0.3150 0.0806 -0.0588 0.057 Uiso 1 1 calc R
C21 C 0.25827(13) 0.06738(15) -0.0483(3) 0.0350(14) Uani 1 1 d .
H21A H 0.2626 0.0438 -0.0250 0.042 Uiso 1 1 calc R
H21B H 0.2534 0.0870 -0.0160 0.042 Uiso 1 1 calc R
C22 C 0.23327(13) 0.03174(13) -0.1425(3) 0.0309(14) Uani 1 1 d .
H22A H 0.2377 0.0083 -0.1190 0.037 Uiso 1 1 calc R
H22B H 0.2120 0.0280 -0.1719 0.037 Uiso 1 1 calc R
C23 C 0.28703(17) 0.11362(18) -0.1233(4) 0.057(2) Uani 1 1 d .
H23A H 0.3094 0.1203 -0.1483 0.068 Uiso 1 1 calc R
H23B H 0.2823 0.1336 -0.0916 0.068 Uiso 1 1 calc R
C24 C 0.13872(13) 0.05283(13) -0.0831(3) 0.0297(13) Uani 1 1 d .
C25 C 0.14003(13) 0.03509(13) -0.1508(3) 0.0289(13) Uani 1 1 d .
H25A H 0.1486 0.0091 -0.1473 0.035 Uiso 1 1 calc R
H25B H 0.1578 0.0488 -0.1782 0.035 Uiso 1 1 calc R
C26 C 0.10105(13) 0.03614(14) -0.1818(3) 0.0326(14) Uani 1 1 d .
H26 H 0.1023 0.0242 -0.2253 0.039 Uiso 1 1 calc R
C27 C 0.08892(15) 0.07662(15) -0.1897(3) 0.0413(16) Uani 1 1 d .
H27A H 0.0644 0.0778 -0.2112 0.050 Uiso 1 1 calc R
H27B H 0.1071 0.0902 -0.2166 0.050 Uiso 1 1 calc R
C28 C 0.08659(14) 0.09427(15) -0.1219(3) 0.0389(15) Uani 1 1 d .
H28 H 0.0781 0.1206 -0.1259 0.047 Uiso 1 1 calc R
C29 C 0.05876(14) 0.07245(15) -0.0790(3) 0.0448(17) Uani 1 1 d .
H29A H 0.0573 0.0841 -0.0359 0.054 Uiso 1 1 calc R
H29B H 0.0338 0.0732 -0.0987 0.054 Uiso 1 1 calc R
C30 C 0.07131(13) 0.03290(15) -0.0726(3) 0.0352(14) Uani 1 1 d .
H30 H 0.0534 0.0189 -0.0451 0.042 Uiso 1 1 calc R
C31 C 0.11004(14) 0.03203(14) -0.0417(3) 0.0365(15) Uani 1 1 d .
H31A H 0.1089 0.0435 0.0016 0.044 Uiso 1 1 calc R
H31B H 0.1180 0.0059 -0.0363 0.044 Uiso 1 1 calc R
C32 C 0.12487(13) 0.09341(13) -0.0890(3) 0.0324(14) Uani 1 1 d .
H32A H 0.1231 0.1047 -0.0457 0.039 Uiso 1 1 calc R
H32B H 0.1428 0.1081 -0.1147 0.039 Uiso 1 1 calc R
C33 C 0.07374(14) 0.01464(15) -0.1396(3) 0.0394(15) Uani 1 1 d .
H33A H 0.0821 -0.0114 -0.1351 0.047 Uiso 1 1 calc R
H33B H 0.0489 0.0145 -0.1601 0.047 Uiso 1 1 calc R
C34 C 0.09744(13) 0.17807(12) 0.0417(3) 0.0275(13) Uani 1 1 d .
C35 C 0.10281(14) 0.18335(13) -0.0243(3) 0.0324(14) Uani 1 1 d .
H35 H 0.1244 0.1734 -0.0441 0.039 Uiso 1 1 calc R
C36 C 0.07721(15) 0.20299(15) -0.0622(3) 0.0450(17) Uani 1 1 d .
H36 H 0.0820 0.2068 -0.1067 0.054 Uiso 1 1 calc R
C37 C 0.04511(15) 0.21684(15) -0.0350(4) 0.0420(16) Uani 1 1 d .
H37 H 0.0276 0.2297 -0.0609 0.050 Uiso 1 1 calc R
C38 C 0.03864(14) 0.21186(14) 0.0301(4) 0.0405(16) Uani 1 1 d .
H38 H 0.0165 0.2214 0.0488 0.049 Uiso 1 1 calc R
C39 C 0.06465(13) 0.19272(12) 0.0695(3) 0.0294(13) Uani 1 1 d .
C40 C 0.05917(14) 0.18858(14) 0.1400(3) 0.0377(16) Uani 1 1 d .
H40A H 0.0328 0.1830 0.1493 0.045 Uiso 1 1 calc R
H40B H 0.0657 0.2120 0.1621 0.045 Uiso 1 1 calc R
C41 C 0.05974(13) 0.10821(13) 0.1695(3) 0.0299(14) Uani 1 1 d .
C42 C 0.02810(14) 0.10887(14) 0.2203(3) 0.0402(16) Uani 1 1 d .
H42A H 0.0388 0.1100 0.2642 0.048 Uiso 1 1 calc R
H42B H 0.0124 0.1311 0.2137 0.048 Uiso 1 1 calc R
C43 C 0.00448(14) 0.07347(15) 0.2130(3) 0.0419(17) Uani 1 1 d .
H43 H -0.0163 0.0741 0.2450 0.050 Uiso 1 1 calc R
C44 C 0.03007(14) 0.03968(15) 0.2278(3) 0.0421(16) Uani 1 1 d .
H44A H 0.0410 0.0423 0.2713 0.051 Uiso 1 1 calc R
H44B H 0.0154 0.0165 0.2268 0.051 Uiso 1 1 calc R
C45 C 0.06071(13) 0.03799(14) 0.1775(3) 0.0364(15) Uani 1 1 d .
H45 H 0.0767 0.0159 0.1861 0.044 Uiso 1 1 calc R
C46 C 0.04431(14) 0.03488(13) 0.1104(3) 0.0396(16) Uani 1 1 d .
H46A H 0.0295 0.0118 0.1071 0.048 Uiso 1 1 calc R
H46B H 0.0646 0.0335 0.0782 0.048 Uiso 1 1 calc R
C47 C 0.01938(14) 0.06873(14) 0.0955(3) 0.0419(16) Uani 1 1 d .
H47 H 0.0085 0.0666 0.0513 0.050 Uiso 1 1 calc R
C48 C 0.04324(13) 0.10426(14) 0.1011(3) 0.0355(15) Uani 1 1 d .
H48A H 0.0636 0.1033 0.0691 0.043 Uiso 1 1 calc R
H48B H 0.0277 0.1262 0.0912 0.043 Uiso 1 1 calc R
C49 C 0.08463(13) 0.07342(13) 0.1809(3) 0.0345(14) Uani 1 1 d .
H49A H 0.1043 0.0724 0.1477 0.041 Uiso 1 1 calc R
H49B H 0.0967 0.0751 0.2237 0.041 Uiso 1 1 calc R
C50 C -0.01130(14) 0.07090(15) 0.1464(3) 0.0397(16) Uani 1 1 d .
H50A H -0.0270 0.0929 0.1379 0.048 Uiso 1 1 calc R
H50B H -0.0272 0.0486 0.1433 0.048 Uiso 1 1 calc R
C51 C 0.10293(14) 0.16653(14) 0.2529(3) 0.0343(14) Uani 1 1 d .
C52 C 0.11673(15) 0.13380(14) 0.2949(3) 0.0365(15) Uani 1 1 d .
H52A H 0.0963 0.1159 0.3017 0.044 Uiso 1 1 calc R
H52B H 0.1373 0.1208 0.2727 0.044 Uiso 1 1 calc R
C53 C 0.13012(16) 0.14846(16) 0.3596(4) 0.0484(17) Uani 1 1 d .
H53 H 0.1392 0.1271 0.3861 0.058 Uiso 1 1 calc R
C54 C 0.09769(18) 0.16782(17) 0.3963(3) 0.0513(18) Uani 1 1 d .
H54A H 0.0772 0.1501 0.4038 0.062 Uiso 1 1 calc R
H54B H 0.1064 0.1771 0.4386 0.062 Uiso 1 1 calc R
C55 C 0.08432(17) 0.20046(16) 0.3537(3) 0.0459(17) Uani 1 1 d .
H55 H 0.0632 0.2131 0.3759 0.055 Uiso 1 1 calc R
C56 C 0.11584(16) 0.22842(16) 0.3451(3) 0.0480(17) Uani 1 1 d .
H56A H 0.1246 0.2372 0.3877 0.058 Uiso 1 1 calc R
H56B H 0.1070 0.2501 0.3201 0.058 Uiso 1 1 calc R
C57 C 0.14775(15) 0.20896(15) 0.3088(3) 0.0432(16) Uani 1 1 d .
H57 H 0.1684 0.2271 0.3018 0.052 Uiso 1 1 calc R
C58 C 0.13478(15) 0.19455(14) 0.2439(3) 0.0335(14) Uani 1 1 d .
H58A H 0.1557 0.1824 0.2214 0.040 Uiso 1 1 calc R
H58B H 0.1262 0.2155 0.2170 0.040 Uiso 1 1 calc R
C59 C 0.07080(14) 0.18591(14) 0.2892(3) 0.0360(15) Uani 1 1 d .
H59A H 0.0612 0.2067 0.2630 0.043 Uiso 1 1 calc R
H59B H 0.0503 0.1681 0.2962 0.043 Uiso 1 1 calc R
C60 C 0.16225(17) 0.17630(17) 0.3509(3) 0.0517(18) Uani 1 1 d .
H60A H 0.1835 0.1641 0.3295 0.062 Uiso 1 1 calc R
H60B H 0.1706 0.1856 0.3934 0.062 Uiso 1 1 calc R

loop_
_atom_site_aniso_label
_atom_site_aniso_U_11
_atom_site_aniso_U_22
_atom_site_aniso_U_33
_atom_site_aniso_U_23
_atom_site_aniso_U_13
_atom_site_aniso_U_12
Pt1 0.01911(10) 0.02079(10) 0.03541(15) -0.00437(9) 0.00041(9) 0.00043(7)
Pt2 0.01928(10) 0.01921(10) 0.03779(16) -0.00310(9) 0.00059(9) 0.00042(7)
Cl3 0.0227(6) 0.0220(6) 0.0394(9) -0.0046(6) 0.0017(6) -0.0016(5)
Cl4 0.0214(6) 0.0261(6) 0.0357(9) -0.0057(6) -0.0013(6) 0.0028(5)
P5 0.0205(6) 0.0219(6) 0.0365(10) -0.0060(6) 0.0017(6) 0.0009(5)
P6 0.0219(7) 0.0206(6) 0.0452(11) -0.0028(7) 0.0037(7) 0.0012(5)
C7 0.020(2) 0.027(3) 0.026(4) 0.000(2) 0.000(2) 0.0048(19)
C8 0.017(2) 0.027(3) 0.050(4) -0.002(3) -0.009(3) -0.001(2)
C9 0.025(3) 0.036(3) 0.044(4) 0.004(3) -0.003(3) -0.001(2)
C10 0.045(3) 0.035(3) 0.038(5) 0.011(3) -0.008(3) -0.006(3)
C11 0.036(3) 0.022(3) 0.058(5) 0.001(3) -0.009(3) -0.004(2)
C12 0.018(2) 0.026(3) 0.043(4) -0.003(3) -0.001(3) -0.0018(19)
C13 0.022(3) 0.022(3) 0.047(4) -0.005(3) -0.001(3) -0.0027(19)
C14 0.020(2) 0.032(3) 0.042(4) -0.005(3) 0.006(3) -0.002(2)
C15 0.034(3) 0.031(3) 0.038(4) -0.011(3) 0.004(3) 0.000(2)
C16 0.046(4) 0.047(4) 0.042(5) -0.003(3) 0.010(3) -0.011(3)
C17 0.039(3) 0.066(4) 0.039(4) -0.020(4) 0.013(3) -0.017(3)
C18 0.026(3) 0.049(4) 0.054(5) -0.016(3) 0.013(3) -0.006(3)
C19 0.033(3) 0.064(4) 0.052(5) -0.010(4) 0.007(3) 0.000(3)
C20 0.021(3) 0.073(5) 0.048(5) -0.015(4) 0.004(3) -0.009(3)
C21 0.026(3) 0.040(3) 0.040(4) -0.019(3) -0.002(3) -0.004(2)
C22 0.021(2) 0.026(3) 0.046(4) -0.006(3) -0.001(3) 0.000(2)
C23 0.046(4) 0.055(4) 0.069(6) -0.021(4) 0.018(4) -0.017(3)
C24 0.024(3) 0.024(3) 0.041(4) -0.001(3) 0.000(3) 0.000(2)
C25 0.030(3) 0.025(3) 0.032(4) -0.010(3) 0.002(3) 0.008(2)
C26 0.022(3) 0.036(3) 0.040(4) -0.018(3) -0.004(3) -0.001(2)
C27 0.033(3) 0.040(3) 0.051(5) -0.010(3) -0.003(3) 0.003(2)
C28 0.032(3) 0.035(3) 0.050(5) -0.009(3) -0.002(3) 0.014(2)
C29 0.024(3) 0.046(3) 0.064(5) -0.025(3) -0.005(3) 0.010(2)
C30 0.019(3) 0.045(3) 0.042(4) 0.000(3) 0.001(3) -0.002(2)
C31 0.036(3) 0.032(3) 0.042(4) -0.005(3) 0.005(3) -0.010(2)
C32 0.028(3) 0.029(3) 0.040(4) -0.007(3) -0.002(3) 0.004(2)
C33 0.028(3) 0.043(3) 0.048(5) -0.008(3) -0.007(3) 0.002(2)
C34 0.022(2) 0.016(2) 0.045(4) -0.005(2) -0.007(3) -0.0018(18)
C35 0.027(3) 0.024(3) 0.046(4) -0.007(3) 0.001(3) -0.002(2)
C36 0.042(3) 0.033(3) 0.060(5) 0.001(3) -0.010(3) 0.001(3)
C37 0.029(3) 0.032(3) 0.065(5) 0.006(3) -0.008(3) 0.006(2)
C38 0.025(3) 0.025(3) 0.072(5) 0.002(3) -0.005(3) 0.008(2)
C39 0.030(3) 0.015(2) 0.042(4) -0.001(2) 0.004(3) -0.002(2)
C40 0.021(3) 0.024(3) 0.068(5) -0.003(3) 0.000(3) 0.005(2)
C41 0.018(2) 0.022(3) 0.050(4) 0.006(3) -0.007(3) 0.0027(19)
C42 0.033(3) 0.026(3) 0.062(5) 0.009(3) 0.018(3) -0.002(2)
C43 0.026(3) 0.038(3) 0.061(5) -0.002(3) 0.019(3) -0.013(2)
C44 0.034(3) 0.035(3) 0.057(5) 0.007(3) 0.002(3) -0.010(2)
C45 0.021(3) 0.030(3) 0.058(5) -0.002(3) -0.002(3) -0.002(2)
C46 0.024(3) 0.023(3) 0.072(5) -0.007(3) 0.007(3) -0.006(2)
C47 0.026(3) 0.032(3) 0.067(5) 0.000(3) 0.000(3) -0.006(2)
C48 0.021(3) 0.032(3) 0.053(5) -0.001(3) 0.005(3) 0.003(2)
C49 0.024(3) 0.026(3) 0.053(5) -0.001(3) -0.003(3) -0.002(2)
C50 0.029(3) 0.035(3) 0.056(5) 0.004(3) -0.001(3) -0.004(2)
C51 0.032(3) 0.034(3) 0.036(4) -0.006(3) 0.004(3) -0.006(2)
C52 0.035(3) 0.030(3) 0.045(4) -0.007(3) 0.003(3) -0.003(2)
C53 0.045(4) 0.042(3) 0.059(5) -0.007(3) -0.002(3) 0.003(3)
C54 0.058(4) 0.054(4) 0.041(5) -0.013(3) 0.003(3) 0.002(3)
C55 0.049(4) 0.044(4) 0.044(5) -0.011(3) 0.010(3) 0.005(3)
C56 0.051(4) 0.042(3) 0.051(5) -0.019(3) 0.003(3) 0.000(3)
C57 0.039(3) 0.036(3) 0.054(5) -0.012(3) 0.007(3) -0.007(3)
C58 0.043(3) 0.028(3) 0.030(4) -0.007(3) 0.005(3) -0.004(2)
C59 0.034(3) 0.028(3) 0.046(4) -0.003(3) 0.006(3) 0.004(2)
C60 0.055(4) 0.052(4) 0.048(5) -0.011(3) 0.000(4) 0.006(3)

loop_
_atom_type_symbol
_atom_type_description
_atom_type_scat_dispersion_real
_atom_type_scat_dispersion_imag
_atom_type_scat_source
C C 0.0033 0.0016 'International Tables Vol C Tables 4.2.6.8 and 6.1.1.4'
H H 0.0000 0.0000 'International Tables Vol C Tables 4.2.6.8 and 6.1.1.4'
Cl Cl 0.1484 0.1585 'International Tables Vol C Tables 4.2.6.8 and 6.1.1.4'
P P 0.1023 0.0942 'International Tables Vol C Tables 4.2.6.8 and 6.1.1.4'
Pt Pt -1.7033 8.3905 'International Tables Vol C Tables 4.2.6.8 and 6.1.1.4'

loop_
_geom_angle_atom_site_label_1
_geom_angle_atom_site_label_2
_geom_angle_atom_site_label_3
_geom_angle
C7 Pt1 P5 84.23(16)
C7 Pt1 Cl4 95.89(16)
P5 Pt1 Cl4 178.98(4)
C7 Pt1 Cl3 175.47(15)
P5 Pt1 Cl3 99.59(5)
Cl4 Pt1 Cl3 80.25(4)
C7 Pt1 Pt2 126.04(14)
P5 Pt1 Pt2 129.75(3)
Cl4 Pt1 Pt2 49.43(3)
Cl3 Pt1 Pt2 49.52(3)
C34 Pt2 P6 84.55(17)
C34 Pt2 Cl4 176.77(17)
P6 Pt2 Cl4 98.34(5)
C34 Pt2 Cl3 96.42(17)
P6 Pt2 Cl3 178.63(4)
Cl4 Pt2 Cl3 80.67(4)
C34 Pt2 Pt1 127.37(16)
P6 Pt2 Pt1 128.65(3)
Cl4 Pt2 Pt1 49.55(3)
Cl3 Pt2 Pt1 49.98(3)
Pt2 Cl3 Pt1 80.49(4)
Pt2 Cl4 Pt1 81.02(4)
C13 P5 C24 106.7(2)
C13 P5 C14 103.6(2)
C24 P5 C14 113.0(3)
C13 P5 Pt1 104.5(2)
C24 P5 Pt1 111.49(18)
C14 P5 Pt1 116.34(18)
C40 P6 C41 107.0(2)
C40 P6 C51 104.3(3)
C41 P6 C51 113.4(3)
C40 P6 Pt2 102.7(2)
C41 P6 Pt2 111.94(19)
C51 P6 Pt2 116.14(17)
C8 C7 C12 117.3(5)
C8 C7 Pt1 121.9(4)
C12 C7 Pt1 120.8(4)
C9 C8 C7 121.8(5)
C9 C8 H8 119.1
C7 C8 H8 119.1
C10 C9 C8 119.4(6)
C10 C9 H9 120.3
C8 C9 H9 120.3
C11 C10 C9 119.7(5)
C11 C10 H10 120.2
C9 C10 H10 120.2
C10 C11 C12 122.5(6)
C10 C11 H11 118.8
C12 C11 H11 118.8
C7 C12 C11 119.3(6)
C7 C12 C13 119.4(5)
C11 C12 C13 121.3(5)
C12 C13 P5 108.4(4)
C12 C13 H13A 110.0
P5 C13 H13A 110.0
C12 C13 H13B 110.0
P5 C13 H13B 110.0
H13A C13 H13B 108.4
C15 C14 C21 108.1(4)
C15 C14 C22 109.7(5)
C21 C14 C22 107.1(4)
C15 C14 P5 113.2(3)
C21 C14 P5 106.1(4)
C22 C14 P5 112.2(3)
C14 C15 C16 111.2(4)
C14 C15 H15A 109.4
C16 C15 H15A 109.4
C14 C15 H15B 109.4
C16 C15 H15B 109.4
H15A C15 H15B 108.0
C17 C16 C23 108.7(5)
C17 C16 C15 109.3(5)
C23 C16 C15 109.3(5)
C17 C16 H16 109.8
C23 C16 H16 109.8
C15 C16 H16 109.8
C16 C17 C18 110.1(5)
C16 C17 H17A 109.6
C18 C17 H17A 109.6
C16 C17 H17B 109.6
C18 C17 H17B 109.6
H17A C17 H17B 108.2
C22 C18 C17 110.3(4)
C22 C18 C19 109.9(5)
C17 C18 C19 108.6(5)
C22 C18 H18 109.3
C17 C18 H18 109.3
C19 C18 H18 109.3
C20 C19 C18 108.1(5)
C20 C19 H19A 110.1
C18 C19 H19A 110.1
C20 C19 H19B 110.1
C18 C19 H19B 110.1
H19A C19 H19B 108.4
C23 C20 C19 111.4(6)
C23 C20 C21 109.6(5)
C19 C20 C21 108.9(5)
C23 C20 H20 109.0
C19 C20 H20 109.0
C21 C20 H20 109.0
C14 C21 C20 110.0(5)
C14 C21 H21A 109.7
C20 C21 H21A 109.7
C14 C21 H21B 109.7
C20 C21 H21B 109.7
H21A C21 H21B 108.2
C18 C22 C14 109.9(4)
C18 C22 H22A 109.7
C14 C22 H22A 109.7
C18 C22 H22B 109.7
C14 C22 H22B 109.7
H22A C22 H22B 108.2
C20 C23 C16 110.1(5)
C20 C23 H23A 109.6
C16 C23 H23A 109.6
C20 C23 H23B 109.6
C16 C23 H23B 109.6
H23A C23 H23B 108.2
C31 C24 C25 109.0(4)
C31 C24 C32 106.7(4)
C25 C24 C32 109.2(5)
C31 C24 P5 108.0(4)
C25 C24 P5 113.1(3)
C32 C24 P5 110.6(3)
C24 C25 C26 109.9(4)
C24 C25 H25A 109.7
C26 C25 H25A 109.7
C24 C25 H25B 109.7
C26 C25 H25B 109.7
H25A C25 H25B 108.2
C33 C26 C27 111.1(4)
C33 C26 C25 109.5(5)
C27 C26 C25 109.1(4)
C33 C26 H26 109.0
C27 C26 H26 109.0
C25 C26 H26 109.0
C26 C27 C28 108.1(5)
C26 C27 H27A 110.1
C28 C27 H27A 110.1
C26 C27 H27B 110.1
C28 C27 H27B 110.1
H27A C27 H27B 108.4
C32 C28 C27 110.2(4)
C32 C28 C29 108.4(5)
C27 C28 C29 110.3(5)
C32 C28 H28 109.3
C27 C28 H28 109.3
C29 C28 H28 109.3
C30 C29 C28 109.7(4)
C30 C29 H29A 109.7
C28 C29 H29A 109.7
C30 C29 H29B 109.7
C28 C29 H29B 109.7
H29A C29 H29B 108.2
C29 C30 C31 109.3(4)
C29 C30 C33 110.1(5)
C31 C30 C33 108.4(4)
C29 C30 H30 109.7
C31 C30 H30 109.7
C33 C30 H30 109.7
C24 C31 C30 111.5(5)
C24 C31 H31A 109.3
C30 C31 H31A 109.3
C24 C31 H31B 109.3
C30 C31 H31B 109.3
H31A C31 H31B 108.0
C28 C32 C24 110.1(4)
C28 C32 H32A 109.7
C24 C32 H32A 109.6
C28 C32 H32B 109.6
C24 C32 H32B 109.6
H32A C32 H32B 108.2
C26 C33 C30 109.7(4)
C26 C33 H33A 109.7
C30 C33 H33A 109.7
C26 C33 H33B 109.7
C30 C33 H33B 109.7
H33A C33 H33B 108.2
C35 C34 C39 117.7(5)
C35 C34 Pt2 122.4(4)
C39 C34 Pt2 119.8(4)
C36 C35 C34 121.7(5)
C36 C35 H35 119.1
C34 C35 H35 119.1
C37 C36 C35 120.4(6)
C37 C36 H36 119.8
C35 C36 H36 119.8
C38 C37 C36 119.5(6)
C38 C37 H37 120.2
C36 C37 H37 120.2
C37 C38 C39 120.9(5)
C37 C38 H38 119.6
C39 C38 H38 119.6
C34 C39 C38 119.8(6)
C34 C39 C40 118.4(5)
C38 C39 C40 121.9(5)
C39 C40 P6 109.1(4)
C39 C40 H40A 109.9
P6 C40 H40A 109.9
C39 C40 H40B 109.9
P6 C40 H40B 109.9
H40A C40 H40B 108.3
C48 C41 C42 110.0(4)
C48 C41 C49 106.6(4)
C42 C41 C49 109.4(4)
C48 C41 P6 106.9(4)
C42 C41 P6 113.4(4)
C49 C41 P6 110.3(3)
C43 C42 C41 109.1(5)
C43 C42 H42A 109.9
C41 C42 H42A 109.9
C43 C42 H42B 109.9
C41 C42 H42B 109.9
H42A C42 H42B 108.3
C50 C43 C42 110.6(5)
C50 C43 C44 111.0(5)
C42 C43 C44 107.5(4)
C50 C43 H43 109.3
C42 C43 H43 109.3
C44 C43 H43 109.3
C45 C44 C43 109.1(5)
C45 C44 H44A 109.9
C43 C44 H44A 109.9
C45 C44 H44B 109.9
C43 C44 H44B 109.9
H44A C44 H44B 108.3
C46 C45 C44 110.5(4)
C46 C45 C49 108.7(5)
C44 C45 C49 110.0(5)
C46 C45 H45 109.2
C44 C45 H45 109.2
C49 C45 H45 109.2
C45 C46 C47 110.5(5)
C45 C46 H46A 109.5
C47 C46 H46A 109.5
C45 C46 H46B 109.5
C47 C46 H46B 109.5
H46A C46 H46B 108.1
C50 C47 C46 108.8(5)
C50 C47 C48 107.9(5)
C46 C47 C48 108.4(4)
C50 C47 H47 110.5
C46 C47 H47 110.5
C48 C47 H47 110.5
C41 C48 C47 111.0(5)
C41 C48 H48A 109.4
C47 C48 H48A 109.4
C41 C48 H48B 109.4
C47 C48 H48B 109.4
H48A C48 H48B 108.0
C45 C49 C41 109.7(4)
C45 C49 H49A 109.7
C41 C49 H49A 109.7
C45 C49 H49B 109.7
C41 C49 H49B 109.7
H49A C49 H49B 108.2
C43 C50 C47 111.4(5)
C43 C50 H50A 109.3
C47 C50 H50A 109.3
C43 C50 H50B 109.3
C47 C50 H50B 109.3
H50A C50 H50B 108.0
C58 C51 C59 108.7(4)
C58 C51 C52 109.1(4)
C59 C51 C52 108.0(5)
C58 C51 P6 106.7(4)
C59 C51 P6 111.9(4)
C52 C51 P6 112.2(4)
C53 C52 C51 109.5(5)
C53 C52 H52A 109.8
C51 C52 H52A 109.8
C53 C52 H52B 109.8
C51 C52 H52B 109.8
H52A C52 H52B 108.2
C52 C53 C60 111.2(6)
C52 C53 C54 110.4(5)
C60 C53 C54 109.2(5)
C52 C53 H53 108.7
C60 C53 H53 108.7
C54 C53 H53 108.7
C55 C54 C53 107.1(5)
C55 C54 H54A 110.3
C53 C54 H54A 110.3
C55 C54 H54B 110.3
C53 C54 H54B 110.3
H54A C54 H54B 108.6
C59 C55 C56 111.3(5)
C59 C55 C54 109.9(5)
C56 C55 C54 109.6(5)
C59 C55 H55 108.6
C56 C55 H55 108.6
C54 C55 H55 108.6
C55 C56 C57 108.1(5)
C55 C56 H56A 110.1
C57 C56 H56A 110.1
C55 C56 H56B 110.1
C57 C56 H56B 110.1
H56A C56 H56B 108.4
C58 C57 C56 111.0(5)
C58 C57 C60 110.0(5)
C56 C57 C60 108.7(5)
C58 C57 H57 109.0
C56 C57 H57 109.0
C60 C57 H57 109.0
C57 C58 C51 110.3(5)
C57 C58 H58A 109.6
C51 C58 H58A 109.6
C57 C58 H58B 109.6
C51 C58 H58B 109.6
H58A C58 H58B 108.1
C55 C59 C51 110.2(5)
C55 C59 H59A 109.6
C51 C59 H59A 109.6
C55 C59 H59B 109.6
C51 C59 H59B 109.6
H59A C59 H59B 108.1
C53 C60 C57 107.8(5)
C53 C60 H60A 110.1
C57 C60 H60A 110.1
C53 C60 H60B 110.1
C57 C60 H60B 110.1
H60A C60 H60B 108.5

loop_
_geom_bond_atom_site_label_1
_geom_bond_atom_site_label_2
_geom_bond_distance
Pt1 C7 2.015(5)
Pt1 P5 2.2133(15)
Pt1 Cl4 2.4331(14)
Pt1 Cl3 2.4524(12)
Pt1 Pt2 3.1583(3)
Pt2 C34 2.012(5)
Pt2 P6 2.2077(14)
Pt2 Cl4 2.4286(12)
Pt2 Cl3 2.4358(13)
P5 C13 1.832(5)
P5 C24 1.861(5)
P5 C14 1.866(5)
P6 C40 1.823(5)
P6 C41 1.860(5)
P6 C51 1.892(6)
C7 C8 1.402(7)
C7 C12 1.411(7)
C8 C9 1.400(7)
C8 H8 0.9500
C9 C10 1.393(8)
C9 H9 0.9500
C10 C11 1.342(8)
C10 H10 0.9500
C11 C12 1.412(7)
C11 H11 0.9500
C12 C13 1.502(8)
C13 H13A 0.9900
C13 H13B 0.9900
C14 C15 1.534(7)
C14 C21 1.557(7)
C14 C22 1.560(7)
C15 C16 1.539(7)
C15 H15A 0.9900
C15 H15B 0.9900
C16 C17 1.520(8)
C16 C23 1.539(9)
C16 H16 1.0000
C17 C18 1.552(9)
C17 H17A 0.9900
C17 H17B 0.9900
C18 C22 1.526(7)
C18 C19 1.557(8)
C18 H18 1.0000
C19 C20 1.524(8)
C19 H19A 0.9900
C19 H19B 0.9900
C20 C23 1.501(9)
C20 C21 1.564(7)
C20 H20 1.0000
C21 H21A 0.9900
C21 H21B 0.9900
C22 H22A 0.9900
C22 H22B 0.9900
C23 H23A 0.9900
C23 H23B 0.9900
C24 C31 1.539(7)
C24 C25 1.543(7)
C24 C32 1.551(6)
C25 C26 1.547(7)
C25 H25A 0.9900
C25 H25B 0.9900
C26 C33 1.529(8)
C26 C27 1.532(7)
C26 H26 1.0000
C27 C28 1.547(8)
C27 H27A 0.9900
C27 H27B 0.9900
C28 C32 1.539(7)
C28 C29 1.555(8)
C28 H28 1.0000
C29 C30 1.501(7)
C29 H29A 0.9900
C29 H29B 0.9900
C30 C31 1.537(7)
C30 C33 1.540(8)
C30 H30 1.0000
C31 H31A 0.9900
C31 H31B 0.9900
C32 H32A 0.9900
C32 H32B 0.9900
C33 H33A 0.9900
C33 H33B 0.9900
C34 C35 1.395(8)
C34 C39 1.418(7)
C35 C36 1.404(8)
C35 H35 0.9500
C36 C37 1.380(8)
C36 H36 0.9500
C37 C38 1.382(8)
C37 H37 0.9500
C38 C39 1.422(7)
C38 H38 0.9500
C39 C40 1.484(8)
C40 H40A 0.9900
C40 H40B 0.9900
C41 C48 1.546(8)
C41 C42 1.553(7)
C41 C49 1.560(6)
C42 C43 1.542(7)
C42 H42A 0.9900
C42 H42B 0.9900
C43 C50 1.497(8)
C43 C44 1.559(8)
C43 H43 1.0000
C44 C45 1.521(8)
C44 H44A 0.9900
C44 H44B 0.9900
C45 C46 1.518(8)
C45 C49 1.543(7)
C45 H45 1.0000
C46 C47 1.547(7)
C46 H46A 0.9900
C46 H46B 0.9900
C47 C50 1.531(8)
C47 C48 1.547(7)
C47 H47 1.0000
C48 H48A 0.9900
C48 H48B 0.9900
C49 H49A 0.9900
C49 H49B 0.9900
C50 H50A 0.9900
C50 H50B 0.9900
C51 C58 1.541(7)
C51 C59 1.549(7)
C51 C52 1.550(8)
C52 C53 1.521(8)
C52 H52A 0.9900
C52 H52B 0.9900
C53 C60 1.543(8)
C53 C54 1.561(8)
C53 H53 1.0000
C54 C55 1.550(8)
C54 H54A 0.9900
C54 H54B 0.9900
C55 C59 1.516(8)
C55 C56 1.530(8)
C55 H55 1.0000
C56 C57 1.544(8)
C56 H56A 0.9900
C56 H56B 0.9900
C57 C58 1.516(8)
C57 C60 1.557(8)
C57 H57 1.0000
C58 H58A 0.9900
C58 H58B 0.9900
C59 H59A 0.9900
C59 H59B 0.9900
C60 H60A 0.9900
C60 H60B 0.9900

loop_
_platon_squeeze_void_nr
_platon_squeeze_void_average_x
_platon_squeeze_void_average_y
_platon_squeeze_void_average_z
_platon_squeeze_void_volume
_platon_squeeze_void_count_electrons
_platon_squeeze_void_content
1 0.009 -0.014 0.472 10053 1352 ' '
